data_4027613
loop_
_publ_author_name
'Jennifer R. Mazzone'
'Charles K. Zercher'

_publ_contact_author_address
;Department of Chemistry
23 Academic Way
University of New Hampshire
Durham, NH 03824
;
_publ_contact_author_email chuck.zercher@unh.edu
_publ_contact_author_name 'Charles K. Zercher'
_publ_section_title
;
 Syntheses of Papyracillic Acids: Application of the Tandem Chain
 Extension-Acylation Reaction
;
_journal_name_full 'Journal of Organic Chemistry'
_journal_page_first 9171
_journal_page_last 9178
_journal_paper_doi 10.1021/jo3017617
_journal_volume 77
_journal_year 2012
_chemical_formula_iupac 'C13 H18 O7'
_chemical_formula_moiety 'C13 H18 O7'
_chemical_formula_sum 'C13 H18 O7'
_chemical_formula_weight 286.27
_space_group_crystal_system triclinic
_space_group_IT_number 2
_space_group_name_Hall '-P 1'
_space_group_name_H-M_alt 'P -1'
_symmetry_cell_setting triclinic
_symmetry_space_group_name_Hall '-P 1'
_symmetry_space_group_name_H-M 'P -1'
_atom_sites_solution_hydrogens geom
_atom_sites_solution_primary direct
_atom_sites_solution_secondary difmap
_cell_angle_alpha 92.191(5)
_cell_angle_beta 116.979(5)
_cell_angle_gamma 111.629(5)
_cell_formula_units_Z 2
_cell_length_a 9.2928(13)
_cell_length_b 9.4950(15)
_cell_length_c 10.1967(17)
_cell_measurement_reflns_used 2210
_cell_measurement_temperature 300.(2)
_cell_measurement_theta_max 22.7433
_cell_measurement_theta_min 2.3135
_cell_volume 722.1(2)
_computing_cell_refinement 'SAINT V7.68A (Bruker AXS, 2009)'
_computing_data_collection 'GIS (Bruker, 2010)'
_computing_data_reduction 'SAINT V7.68A (Bruker AXS, 2009)'
_computing_molecular_graphics 'APEX2 (Bruker AXS, 2009)'
_computing_publication_material 'APEX2 (Bruker AXS, 2009)'
_computing_structure_refinement 'SHELXL-97 (Sheldrick, 2008)'
_computing_structure_solution 'SHELXS-97 (Sheldrick, 2008)'
_diffrn_ambient_temperature 300.(2)
_diffrn_detector_area_resol_mean 8.3330
_diffrn_measured_fraction_theta_full 0.991
_diffrn_measured_fraction_theta_max 0.991
_diffrn_measurement_device_type 'Bruker SMART X2S Benchtop Diffractometer'
_diffrn_measurement_method '\w scans'
_diffrn_radiation_monochromator 'doubly curved silicon crystal'
_diffrn_radiation_type MoK\a
_diffrn_radiation_wavelength 0.71073
_diffrn_reflns_av_R_equivalents 0.0355
_diffrn_reflns_av_sigmaI/netI 0.0380
_diffrn_reflns_limit_h_max 11
_diffrn_reflns_limit_h_min -10
_diffrn_reflns_limit_k_max 11
_diffrn_reflns_limit_k_min -11
_diffrn_reflns_limit_l_max 12
_diffrn_reflns_limit_l_min -12
_diffrn_reflns_number 7167
_diffrn_reflns_theta_full 25.00
_diffrn_reflns_theta_max 25.00
_diffrn_reflns_theta_min 2.74
_diffrn_source 'XOS X-beam microfocus source'
_exptl_absorpt_coefficient_mu 0.108
_exptl_absorpt_correction_T_max 0.99
_exptl_absorpt_correction_T_min 0.87
_exptl_absorpt_correction_type multi-scan
_exptl_absorpt_process_details 'SADABS V2008/1 (Bruker AXS)'
_exptl_crystal_colour colourless
_exptl_crystal_density_diffrn 1.317
_exptl_crystal_description plate
_exptl_crystal_F_000 304
_exptl_crystal_size_max 0.70
_exptl_crystal_size_mid 0.25
_exptl_crystal_size_min 0.10
_refine_diff_density_max 0.269
_refine_diff_density_min -0.368
_refine_ls_extinction_method none
_refine_ls_goodness_of_fit_ref 1.151
_refine_ls_hydrogen_treatment constr
_refine_ls_matrix_type full
_refine_ls_number_parameters 186
_refine_ls_number_reflns 2518
_refine_ls_number_restraints 0
_refine_ls_restrained_S_all 1.151
_refine_ls_R_factor_all 0.0727
_refine_ls_R_factor_gt 0.0535
_refine_ls_shift/su_max 0.000
_refine_ls_shift/su_mean 0.000
_refine_ls_structure_factor_coef Fsqd
_refine_ls_weighting_details 'calc w=1/[\s^2^(Fo^2^)+(0.0707P)^2^+0.0224P] where P=(Fo^2^+2Fc^2^)/3'
_refine_ls_weighting_scheme calc
_refine_ls_wR_factor_gt 0.1248
_refine_ls_wR_factor_ref 0.1358
_reflns_number_gt 1836
_reflns_number_total 2518
_reflns_threshold_expression >2sigma(I)
_cod_data_source_file jo3017617_si_002_3.cif
_cod_data_source_block Ketal_16a
_cod_original_cell_volume 722.06(19)
_cod_original_sg_symbol_H-M P-1
_cod_database_code 4027613

loop_
_space_group_symop_operation_xyz
'x, y, z'
'-x, -y, -z'

loop_
_atom_site_type_symbol
_atom_site_label
_atom_site_fract_x
_atom_site_fract_y
_atom_site_fract_z
_atom_site_U_iso_or_equiv
_atom_site_adp_type
_atom_site_calc_flag
_atom_site_refinement_flags
_atom_site_occupancy
C C1 0.7894(3) 0.5097(3) 0.8087(3) 0.0749(8) Uani d . 1
H H1A 0.7606 0.4093 0.8317 0.112 Uiso calc R 1
H H1B 0.9054 0.5834 0.889 0.112 Uiso calc R 1
H H1C 0.7903 0.5014 0.715 0.112 Uiso calc R 1
C C2 0.4902(3) 0.4711(2) 0.6857(2) 0.0430(5) Uani d . 1
C C3 0.4161(3) 0.3358(2) 0.5875(2) 0.0527(6) Uani d . 1
H H3 0.4752 0.2785 0.5789 0.063 Uiso calc R 1
C C4 0.2274(3) 0.2932(3) 0.4965(3) 0.0554(6) Uani d . 1
C C5 0.3530(2) 0.5297(2) 0.6635(2) 0.0374(5) Uani d . 1
C C6 0.3281(2) 0.5621(2) 0.7984(2) 0.0346(4) Uani d . 1
H H6 0.4451 0.6046 0.8919 0.041 Uiso calc R 1
C C7 0.2024(3) 0.4179(2) 0.8138(2) 0.0380(5) Uani d . 1
C C8 0.1540(3) 0.1633(2) 0.8459(3) 0.0705(7) Uani d . 1
H H8A 0.1276 0.1798 0.9244 0.106 Uiso calc R 1
H H8B 0.2144 0.0969 0.8678 0.106 Uiso calc R 1
H H8C 0.0444 0.1146 0.75 0.106 Uiso calc R 1
C C9 0.2654(3) 0.6910(2) 0.7667(2) 0.0401(5) Uani d . 1
H H9 0.1385 0.6429 0.688 0.048 Uiso calc R 1
C C10 0.2864(3) 0.7849(2) 0.9039(3) 0.0581(6) Uani d . 1
H H10A 0.408 0.825 0.9857 0.087 Uiso calc R 1
H H10B 0.2076 0.7187 0.9351 0.087 Uiso calc R 1
H H10C 0.2568 0.8704 0.8772 0.087 Uiso calc R 1
C C11 0.3741(3) 0.7842(2) 0.6977(2) 0.0433(5) Uani d . 1
C C12 0.2881(3) 0.8685(3) 0.5864(3) 0.0688(7) Uani d . 1
H H12A 0.2843 0.9516 0.6396 0.103 Uiso calc R 1
H H12B 0.1684 0.7963 0.5107 0.103 Uiso calc R 1
H H12C 0.3569 0.9112 0.5384 0.103 Uiso calc R 1
C C13 0.6790(3) 0.9652(3) 0.7829(3) 0.0797(8) Uani d . 1
H H13A 0.6838 0.8933 0.7179 0.12 Uiso calc R 1
H H13B 0.7934 1.0165 0.8744 0.12 Uiso calc R 1
H H13C 0.65 1.0418 0.7315 0.12 Uiso calc R 1
O O1 0.1089(2) 0.1807(2) 0.3946(2) 0.0878(6) Uani d . 1
O O2 0.65682(18) 0.56244(19) 0.79425(17) 0.0594(5) Uani d . 1
O O3 0.18999(17) 0.40755(15) 0.54157(14) 0.0464(4) Uani d . 1
O O4 0.26737(17) 0.31164(15) 0.83896(16) 0.0489(4) Uani d . 1
O O5 0.06424(19) 0.39966(17) 0.80531(18) 0.0587(4) Uani d . 1
O O6 0.38699(18) 0.66747(15) 0.61410(15) 0.0471(4) Uani d . 1
O O7 0.54599(18) 0.88251(16) 0.81953(16) 0.0540(4) Uani d . 1

loop_
_atom_site_aniso_label
_atom_site_aniso_U_11
_atom_site_aniso_U_22
_atom_site_aniso_U_33
_atom_site_aniso_U_12
_atom_site_aniso_U_13
_atom_site_aniso_U_23
C1 0.0556(15) 0.115(2) 0.0807(18) 0.0547(16) 0.0401(14) 0.0331(16)
C2 0.0406(12) 0.0481(12) 0.0475(12) 0.0200(10) 0.0271(10) 0.0103(10)
C3 0.0658(15) 0.0486(13) 0.0643(14) 0.0318(12) 0.0432(13) 0.0114(11)
C4 0.0653(15) 0.0449(13) 0.0567(13) 0.0179(12) 0.0367(12) 0.0014(11)
C5 0.0381(11) 0.0358(10) 0.0384(10) 0.0152(9) 0.0203(9) 0.0053(8)
C6 0.0317(10) 0.0348(10) 0.0363(10) 0.0146(8) 0.0165(8) 0.0054(8)
C7 0.0361(11) 0.0377(11) 0.0378(10) 0.0159(9) 0.0172(9) 0.0063(8)
C8 0.0693(16) 0.0373(12) 0.0974(19) 0.0173(12) 0.0404(15) 0.0237(13)
C9 0.0414(11) 0.0371(10) 0.0487(11) 0.0195(9) 0.0261(10) 0.0098(9)
C10 0.0761(16) 0.0444(12) 0.0736(15) 0.0264(12) 0.0529(14) 0.0111(11)
C11 0.0498(12) 0.0365(11) 0.0482(12) 0.0200(10) 0.0273(10) 0.0075(9)
C12 0.0900(18) 0.0623(15) 0.0802(17) 0.0461(14) 0.0513(15) 0.0363(13)
C13 0.0722(17) 0.0691(17) 0.0866(19) 0.0004(14) 0.0554(16) 0.0102(14)
O1 0.0849(13) 0.0579(11) 0.0871(13) 0.0096(10) 0.0377(11) -0.0264(10)
O2 0.0413(9) 0.0731(11) 0.0647(10) 0.0270(8) 0.0266(8) 0.0055(8)
O3 0.0453(8) 0.0438(8) 0.0421(8) 0.0168(7) 0.0188(7) -0.0019(6)
O4 0.0496(9) 0.0366(8) 0.0660(9) 0.0208(7) 0.0313(7) 0.0166(7)
O5 0.0466(9) 0.0558(10) 0.0878(12) 0.0234(8) 0.0433(9) 0.0236(8)
O6 0.0636(9) 0.0403(8) 0.0507(8) 0.0239(7) 0.0378(7) 0.0124(6)
O7 0.0518(9) 0.0450(8) 0.0571(9) 0.0055(7) 0.0342(8) 0.0028(7)

loop_
_atom_type_symbol
_atom_type_description
_atom_type_scat_dispersion_real
_atom_type_scat_dispersion_imag
_atom_type_scat_source
C C 0.0033 0.0016 'International Tables Vol C Tables 4.2.6.8 and 6.1.1.4'
H H 0.0000 0.0000 'International Tables Vol C Tables 4.2.6.8 and 6.1.1.4'
O O 0.0106 0.0060 'International Tables Vol C Tables 4.2.6.8 and 6.1.1.4'

loop_
_geom_angle_atom_site_label_1
_geom_angle_atom_site_label_2
_geom_angle_atom_site_label_3
_geom_angle
O2 C1 H1A 109.5
O2 C1 H1B 109.5
H1A C1 H1B 109.5
O2 C1 H1C 109.5
H1A C1 H1C 109.5
H1B C1 H1C 109.5
C3 C2 O2 133.10(19)
C3 C2 C5 111.00(18)
O2 C2 C5 115.89(17)
C2 C3 C4 107.59(19)
C2 C3 H3 126.2
C4 C3 H3 126.2
O1 C4 O3 119.8(2)
O1 C4 C3 130.8(2)
O3 C4 C3 109.41(18)
O6 C5 O3 108.28(14)
O6 C5 C2 110.92(15)
O3 C5 C2 102.69(14)
O6 C5 C6 106.27(14)
O3 C5 C6 110.00(14)
C2 C5 C6 118.37(16)
C7 C6 C9 114.94(15)
C7 C6 C5 112.79(15)
C9 C6 C5 102.51(14)
C7 C6 H6 108.8
C9 C6 H6 108.8
C5 C6 H6 108.8
O5 C7 O4 124.09(18)
O5 C7 C6 125.48(17)
O4 C7 C6 110.43(15)
O4 C8 H8A 109.5
O4 C8 H8B 109.5
H8A C8 H8B 109.5
O4 C8 H8C 109.5
H8A C8 H8C 109.5
H8B C8 H8C 109.5
C11 C9 C6 101.48(14)
C11 C9 C10 115.33(16)
C6 C9 C10 114.78(16)
C11 C9 H9 108.3
C6 C9 H9 108.3
C10 C9 H9 108.3
C9 C10 H10A 109.5
C9 C10 H10B 109.5
H10A C10 H10B 109.5
C9 C10 H10C 109.5
H10A C10 H10C 109.5
H10B C10 H10C 109.5
O7 C11 O6 108.86(15)
O7 C11 C9 106.79(16)
O6 C11 C9 104.20(15)
O7 C11 C12 113.86(18)
O6 C11 C12 107.25(17)
C9 C11 C12 115.33(18)
C11 C12 H12A 109.5
C11 C12 H12B 109.5
H12A C12 H12B 109.5
C11 C12 H12C 109.5
H12A C12 H12C 109.5
H12B C12 H12C 109.5
O7 C13 H13A 109.5
O7 C13 H13B 109.5
H13A C13 H13B 109.5
O7 C13 H13C 109.5
H13A C13 H13C 109.5
H13B C13 H13C 109.5
C2 O2 C1 115.47(18)
C4 O3 C5 109.30(15)
C7 O4 C8 116.05(16)
C5 O6 C11 111.48(13)
C11 O7 C13 117.03(17)

loop_
_geom_bond_atom_site_label_1
_geom_bond_atom_site_label_2
_geom_bond_distance
C1 O2 1.444(2)
C1 H1A 0.96
C1 H1B 0.96
C1 H1C 0.96
C2 C3 1.324(3)
C2 O2 1.325(2)
C2 C5 1.502(3)
C3 C4 1.439(3)
C3 H3 0.93
C4 O1 1.201(3)
C4 O3 1.377(3)
C5 O6 1.399(2)
C5 O3 1.439(2)
C5 C6 1.533(2)
C6 C7 1.506(3)
C6 C9 1.525(3)
C6 H6 0.98
C7 O5 1.192(2)
C7 O4 1.332(2)
C8 O4 1.442(2)
C8 H8A 0.96
C8 H8B 0.96
C8 H8C 0.96
C9 C11 1.527(3)
C9 C10 1.523(3)
C9 H9 0.98
C10 H10A 0.96
C10 H10B 0.96
C10 H10C 0.96
C11 O7 1.407(2)
C11 O6 1.445(2)
C11 C12 1.512(3)
C12 H12A 0.96
C12 H12B 0.96
C12 H12C 0.96
C13 O7 1.418(3)
C13 H13A 0.96
C13 H13B 0.96
C13 H13C 0.96

loop_
_geom_torsion_atom_site_label_1
_geom_torsion_atom_site_label_2
_geom_torsion_atom_site_label_3
_geom_torsion_atom_site_label_4
_geom_torsion
O2 C2 C3 C4 180.0(2)
C5 C2 C3 C4 -1.1(2)
C2 C3 C4 O1 -179.9(3)
C2 C3 C4 O3 0.6(3)
C3 C2 C5 O6 -114.33(19)
O2 C2 C5 O6 64.8(2)
C3 C2 C5 O3 1.2(2)
O2 C2 C5 O3 -179.73(15)
C3 C2 C5 C6 122.49(19)
O2 C2 C5 C6 -58.4(2)
O6 C5 C6 C7 149.91(15)
O3 C5 C6 C7 32.9(2)
C2 C5 C6 C7 -84.6(2)
O6 C5 C6 C9 25.74(18)
O3 C5 C6 C9 -91.26(16)
C2 C5 C6 C9 151.21(17)
C9 C6 C7 O5 -1.1(3)
C5 C6 C7 O5 -118.2(2)
C9 C6 C7 O4 179.06(15)
C5 C6 C7 O4 62.0(2)
C7 C6 C9 C11 -158.76(15)
C5 C6 C9 C11 -36.03(18)
C7 C6 C9 C10 76.2(2)
C5 C6 C9 C10 -161.10(16)
C6 C9 C11 O7 -80.92(17)
C10 C9 C11 O7 43.8(2)
C6 C9 C11 O6 34.21(18)
C10 C9 C11 O6 158.91(17)
C6 C9 C11 C12 151.47(18)
C10 C9 C11 C12 -83.8(2)
C3 C2 O2 C1 2.3(3)
C5 C2 O2 C1 -176.52(18)
O1 C4 O3 C5 -179.4(2)
C3 C4 O3 C5 0.2(2)
O6 C5 O3 C4 116.63(17)
C2 C5 O3 C4 -0.75(19)
C6 C5 O3 C4 -127.64(17)
O5 C7 O4 C8 4.2(3)
C6 C7 O4 C8 -176.04(17)
O3 C5 O6 C11 114.04(15)
C2 C5 O6 C11 -134.01(16)
C6 C5 O6 C11 -4.11(19)
O7 C11 O6 C5 94.34(17)
C9 C11 O6 C5 -19.32(19)
C12 C11 O6 C5 -142.04(17)
O6 C11 O7 C13 59.5(2)
C9 C11 O7 C13 171.47(19)
C12 C11 O7 C13 -60.1(3)
